data_7127712
loop_
_publ_author_name
'Guo, Rui'
'Jiang, Jingxing'
'Ke, Zhuofeng'
'Tung, Chen-Ho'
'Kong, Lingbing'

_publ_section_title
;
 Incorporation of H<sub>2</sub>O and CO<sub>2</sub> into a BN-embedded
 3<i>aH</i>-3<i>a</i><sup>1</sup><i>H</i>-acephenanthrylene derivative.
;
_journal_issue 10
_journal_name_full 'Chemical communications (Cambridge, England)'
_journal_page_first 1226
_journal_page_last 1229
_journal_paper_doi 10.1039/d0cc07276a
_journal_volume 57
_journal_year 2021
_chemical_formula_moiety 'C49 H50 B2 N2 O2, C3 H3'
_chemical_formula_sum 'C52 H53 B2 N2 O2'
_chemical_formula_weight 759.58
_space_group_crystal_system triclinic
_space_group_IT_number 2
_space_group_name_Hall '-P 1'
_space_group_name_H-M_alt 'P -1'
_atom_sites_solution_hydrogens geom
_atom_sites_solution_primary iterative
_audit_creation_date 2020-11-02
_audit_creation_method
;
Olex2 1.2
(compiled 2018.05.29 svn.r3508 for OlexSys, GUI svn.r5506)
;
_audit_update_record
;
2020-11-02 deposited with the CCDC.	2020-12-26 downloaded from the CCDC.
;
_cell_angle_alpha 86.111(4)
_cell_angle_beta 83.103(3)
_cell_angle_gamma 72.919(4)
_cell_formula_units_Z 2
_cell_length_a 8.1757(3)
_cell_length_b 13.4922(6)
_cell_length_c 19.8843(8)
_cell_measurement_reflns_used 7768
_cell_measurement_temperature 172.99(10)
_cell_measurement_theta_max 76.1080
_cell_measurement_theta_min 3.4030
_cell_volume 2080.25(15)
_computing_cell_refinement 'CrysAlisPro 1.171.40.25a (Rigaku OD, 2018)'
_computing_data_collection 'CrysAlisPro 1.171.40.25a (Rigaku OD, 2018)'
_computing_data_reduction 'CrysAlisPro 1.171.40.25a (Rigaku OD, 2018)'
_computing_molecular_graphics 'Olex2 (Dolomanov et al., 2009)'
_computing_publication_material 'Olex2 (Dolomanov et al., 2009)'
_computing_structure_refinement 'ShelXL (Sheldrick, 2015)'
_computing_structure_solution 'olex2.solve (Bourhis et al., 2015)'
_diffrn_ambient_environment N~2~
_diffrn_ambient_temperature 172.99(10)
_diffrn_detector 'CCD plate'
_diffrn_detector_area_resol_mean 10.0000
_diffrn_detector_type HyPix
_diffrn_measured_fraction_theta_full 0.986
_diffrn_measured_fraction_theta_max 0.986
_diffrn_measurement_details
;
List of Runs (angles in degrees, time in seconds):

  # Type    Start    End  Width  t~exp~   \w     \q     \k     \f   Frames
#--------------------------------------------------------------------------
  1  \w     28.00 117.00   1.00    0.90    --   48.45  77.00-120.00   89
  2  \w    111.00 136.00   1.00    5.60    --  106.49 126.00-146.00   25
  3  \w    128.00 177.00   1.00    5.60    --  106.49  77.00-180.00   49
  4  \w     90.00 178.00   1.00    5.60    --  106.49  61.00-150.00   88
  5  \w     84.00 118.00   1.00    5.60    --  106.49  77.00-180.00   34
  6  \w     36.00 113.00   1.00    5.60    --  106.49 -45.00 -90.00   77
  7  \w     42.00  72.00   1.00    0.90    --   48.45-144.00 -31.00   30
  8  \w     49.00 130.00   1.00    5.60    --  106.49-144.00 -31.00   81
  9  \w     59.00  91.00   1.00    0.90    --   48.45-126.00 137.00   32
 10  \w     57.00 118.00   1.00    5.60    --  106.49-126.00 137.00   61
 11  \w     54.00 108.00   1.00    5.60    --  106.49 -94.00 150.00   54
 12  \w     32.00 119.00   1.00    5.60    --  106.49 -30.00  60.00   87
 13  \w     94.00 171.00   1.00    5.60    --  106.49  30.00 150.00   77
 14  \w     80.00 105.00   1.00    5.60    --  106.49 144.00  22.00   25
 15  \w     34.00 123.00   1.00    5.60    --  106.49 -61.00 -90.00   89
 16  \w    -94.00 -44.00   1.00    0.90    --  -48.45 144.00  22.00   50
 17  \w    -91.00 -39.00   1.00    0.90    --  -48.45 126.00-146.00   52
 18  \w    -90.00 -25.00   1.00    5.60    --  -86.25 126.00-146.00   65
 19  \w   -104.00 -24.00   1.00    5.60    --  -86.25 144.00  22.00   80
 20  \w   -156.00 -73.00   1.00    5.60    --  -86.25 -30.00-180.00   83
 21  \w    -95.00 -62.00   1.00    0.90    --  -48.45-144.00 -31.00   33
 22  \w   -109.00 -70.00   1.00    0.90    --  -48.45-126.00 137.00   39
 23  \w   -117.00 -29.00   1.00    0.90    --  -48.45 -77.00 150.00   88
 24  \w   -145.00-120.00   1.00    5.60    --  -86.25-144.00 -31.00   25
 25  \w   -139.00-114.00   1.00    5.60    --  -86.25-126.00 137.00   25
;
_diffrn_measurement_device 'four-circle diffractometer'
_diffrn_measurement_device_type 'XtaLAB Synergy, Dualflex, HyPix'
_diffrn_measurement_method '\w scans'
_diffrn_orient_matrix_type 'CrysAlisPro convention (1999,Acta A55,543-557)'
_diffrn_orient_matrix_UB_11 -0.0367095000
_diffrn_orient_matrix_UB_12 -0.0078761000
_diffrn_orient_matrix_UB_13 0.0776967000
_diffrn_orient_matrix_UB_21 -0.0483566000
_diffrn_orient_matrix_UB_22 -0.1008940000
_diffrn_orient_matrix_UB_23 -0.0060174000
_diffrn_orient_matrix_UB_31 0.1886963000
_diffrn_orient_matrix_UB_32 -0.0635893000
_diffrn_orient_matrix_UB_33 0.0049575000
_diffrn_radiation_monochromator mirror
_diffrn_radiation_probe x-ray
_diffrn_radiation_type CuK\a
_diffrn_radiation_wavelength 1.54184
_diffrn_reflns_av_R_equivalents 0.0887
_diffrn_reflns_av_unetI/netI 0.0892
_diffrn_reflns_Laue_measured_fraction_full 0.986
_diffrn_reflns_Laue_measured_fraction_max 0.986
_diffrn_reflns_limit_h_max 9
_diffrn_reflns_limit_h_min -8
_diffrn_reflns_limit_k_max 16
_diffrn_reflns_limit_k_min -16
_diffrn_reflns_limit_l_max 23
_diffrn_reflns_limit_l_min -23
_diffrn_reflns_number 19731
_diffrn_reflns_point_group_measured_fraction_full 0.986
_diffrn_reflns_point_group_measured_fraction_max 0.986
_diffrn_reflns_theta_full 67.072
_diffrn_reflns_theta_max 67.072
_diffrn_reflns_theta_min 3.429
_diffrn_source 'micro-focus sealed X-ray tube'
_diffrn_source_type 'PhotonJet (Cu) X-ray Source'
_exptl_absorpt_coefficient_mu 0.552
_exptl_absorpt_correction_T_max 1.00000
_exptl_absorpt_correction_T_min 0.29359
_exptl_absorpt_correction_type multi-scan
_exptl_absorpt_process_details
;
CrysAlisPro 1.171.40.25a (Rigaku Oxford Diffraction, 2018)
Empirical absorption correction using spherical harmonics,
 implemented in SCALE3 ABSPACK scaling algorithm.
;
_exptl_crystal_colour colourless
_exptl_crystal_colour_primary colourless
_exptl_crystal_density_diffrn 1.213
_exptl_crystal_description plate
_exptl_crystal_F_000 810
_exptl_crystal_size_max 0.6
_exptl_crystal_size_mid 0.4
_exptl_crystal_size_min 0.1
_refine_diff_density_max 0.309
_refine_diff_density_min -0.270
_refine_diff_density_rms 0.058
_refine_ls_extinction_method none
_refine_ls_goodness_of_fit_ref 1.040
_refine_ls_hydrogen_treatment constr
_refine_ls_matrix_type full
_refine_ls_number_parameters 535
_refine_ls_number_reflns 7330
_refine_ls_number_restraints 0
_refine_ls_restrained_S_all 1.040
_refine_ls_R_factor_all 0.1087
_refine_ls_R_factor_gt 0.0743
_refine_ls_shift/su_max 0.000
_refine_ls_shift/su_mean 0.000
_refine_ls_structure_factor_coef Fsqd
_refine_ls_weighting_details 'w=1/[\s^2^(Fo^2^)+(0.1046P)^2^+1.4880P] where P=(Fo^2^+2Fc^2^)/3'
_refine_ls_weighting_scheme calc
_refine_ls_wR_factor_gt 0.1964
_refine_ls_wR_factor_ref 0.2211
_reflns_Friedel_coverage 0.000
_reflns_number_gt 5854
_reflns_number_total 7330
_reflns_threshold_expression 'I > 2\s(I)'
_cod_data_source_file d0cc07276a2.cif
_cod_data_source_block klb-gr-5
_cod_depositor_comments 'Adding full bibliography for 7127711--7127713.cif.'
_cod_database_code 7127712
_shelx_shelxl_version_number 2018/3
_chemical_oxdiff_formula CBNO
_shelx_space_group_comment
;
The symmetry employed for this shelxl refinement is uniquely defined
by the following loop, which should always be used as a source of
symmetry information in preference to the above space-group names.
They are only intended as comments.
;
_shelx_estimated_absorpt_t_max 0.947
_shelx_estimated_absorpt_t_min 0.733
_reflns_odcompleteness_completeness 98.98
_reflns_odcompleteness_iscentric 1
_reflns_odcompleteness_theta 66.97
_olex2_refinement_description
;
1. Fixed Uiso
 At 1.2 times of:
  All C(H) groups
 At 1.5 times of:
  All C(H,H,H) groups
2.a Ternary CH refined with riding coordinates:
 C4(H4)
2.b Aromatic/amide H refined with riding coordinates:
 C10(H10), C29(H29), C48(H48), C11(H11), C38(H38), C12(H12), C36(H36),
 C46(H46), C27(H27), C6(H6), C22(H22), C20(H20), C21(H21), C56(H56), C57(H57),
 C58(H58)
2.c Idealised Me refined as rotating group:
 C40(H40A,H40B,H40C), C43(H43A,H43B,H43C), C41(H41A,H41B,H41C), C54(H54A,H54B,
 H54C), C55(H55A,H55B,H55C), C33(H33A,H33B,H33C), C32(H32A,H32B,H32C), C51(H51A,
 H51B,H51C), C31(H31A,H31B,H31C), C52(H52A,H52B,H52C), C50(H50A,H50B,H50C),
 C42(H42A,H42B,H42C)
;
_olex2_submission_special_instructions 'No special instructions were received'
_oxdiff_exptl_absorpt_empirical_details
;
Empirical correction (ABSPACK) includes:
- Absorption correction using spherical harmonics
- Frame scaling
;
_oxdiff_exptl_absorpt_empirical_full_max 2.635
_oxdiff_exptl_absorpt_empirical_full_min 0.439

loop_
_space_group_symop_operation_xyz
'x, y, z'
'-x, -y, -z'

loop_
_atom_site_label
_atom_site_type_symbol
_atom_site_fract_x
_atom_site_fract_y
_atom_site_fract_z
_atom_site_U_iso_or_equiv
_atom_site_adp_type
_atom_site_occupancy
_atom_site_site_symmetry_order
_atom_site_calc_flag
_atom_site_refinement_flags_posn
_atom_site_refinement_flags_adp
_atom_site_refinement_flags_occupancy
_atom_site_disorder_assembly
_atom_site_disorder_group
O16 O 0.6023(2) 0.59330(15) 0.19707(11) 0.0508(5) Uani 1 1 d . . . . .
O53 O 0.7750(3) 0.42985(17) 0.17827(12) 0.0577(6) Uani 1 1 d . . . . .
N2 N 0.3450(3) 0.56123(18) 0.20726(12) 0.0463(5) Uani 1 1 d . . . . .
N1 N 0.4768(3) 0.46472(18) 0.19952(12) 0.0465(5) Uani 1 1 d . . . . .
C8 C 0.1759(4) 0.6045(2) 0.31409(15) 0.0481(7) Uani 1 1 d . . . . .
C9 C 0.1968(4) 0.7110(2) 0.30528(15) 0.0482(6) Uani 1 1 d . . . . .
C44 C 0.4636(4) 0.8548(2) 0.18718(16) 0.0485(7) Uani 1 1 d . . . . .
C24 C 0.5618(3) 0.2698(2) 0.22810(15) 0.0463(6) Uani 1 1 d . . . . .
C3 C 0.1885(3) 0.5485(2) 0.24819(15) 0.0465(6) Uani 1 1 d . . . . .
C35 C 0.5874(4) 0.3423(2) 0.38506(16) 0.0506(7) Uani 1 1 d . . . . .
C5 C 0.1524(4) 0.3926(2) 0.32348(16) 0.0514(7) Uani 1 1 d . . . . .
C14 C 0.3204(4) 0.7335(2) 0.25393(15) 0.0472(6) Uani 1 1 d . . . . .
C10 C 0.0972(4) 0.7931(2) 0.34506(16) 0.0524(7) Uani 1 1 d . . . . .
H10 H 0.014410 0.781393 0.378486 0.063 Uiso 1 1 calc R . . . .
C19 C 0.6148(4) 0.2250(2) 0.16402(16) 0.0497(7) Uani 1 1 d . . . . .
C13 C 0.3386(4) 0.8331(2) 0.24410(16) 0.0493(7) Uani 1 1 d . . . . .
C4 C 0.2238(4) 0.4280(2) 0.25581(15) 0.0479(6) Uani 1 1 d . . . . .
H4 H 0.160160 0.409745 0.222188 0.057 Uiso 1 1 calc R . . . .
C17 C 0.6345(4) 0.4887(2) 0.18975(15) 0.0493(7) Uani 1 1 d . . . . .
C7 C 0.1463(4) 0.5566(2) 0.37416(16) 0.0510(7) Uani 1 1 d . . . . .
C34 C 0.5778(4) 0.2520(2) 0.35614(16) 0.0499(7) Uani 1 1 d . . . . .
C25 C 0.5043(4) 0.2642(2) 0.10739(15) 0.0490(7) Uani 1 1 d . . . . .
C39 C 0.5048(4) 0.1826(2) 0.39600(16) 0.0520(7) Uani 1 1 d . . . . .
C23 C 0.6471(4) 0.2233(2) 0.28450(16) 0.0477(6) Uani 1 1 d . . . . .
C26 C 0.3423(4) 0.2455(2) 0.11245(16) 0.0512(7) Uani 1 1 d . . . . .
C29 C 0.4406(4) 0.3600(3) 0.00194(16) 0.0541(7) Uani 1 1 d . . . . .
H29 H 0.474797 0.396969 -0.035590 0.065 Uiso 1 1 calc R . . . .
C45 C 0.6253(4) 0.8606(2) 0.20101(16) 0.0517(7) Uani 1 1 d . . . . .
C48 C 0.5378(4) 0.8862(2) 0.06864(17) 0.0546(7) Uani 1 1 d . . . . .
H48 H 0.508420 0.894804 0.024414 0.065 Uiso 1 1 calc R . . . .
C30 C 0.5556(4) 0.3197(2) 0.05034(16) 0.0510(7) Uani 1 1 d . . . . .
C28 C 0.2771(4) 0.3470(2) 0.00781(16) 0.0538(7) Uani 1 1 d . . . . .
C11 C 0.1184(4) 0.8907(2) 0.33610(17) 0.0557(7) Uani 1 1 d . . . . .
H11 H 0.051493 0.943357 0.364046 0.067 Uiso 1 1 calc R . . . .
C38 C 0.4421(4) 0.2048(3) 0.46298(17) 0.0556(7) Uani 1 1 d . . . . .
H38 H 0.391991 0.159237 0.488820 0.067 Uiso 1 1 calc R . . . .
C40 C 0.6677(4) 0.4185(3) 0.34633(18) 0.0590(8) Uani 1 1 d . . . . .
H40A H 0.730192 0.388508 0.305047 0.089 Uiso 1 1 calc GR . . . .
H40B H 0.744944 0.435395 0.373306 0.089 Uiso 1 1 calc GR . . . .
H40C H 0.579216 0.480387 0.335831 0.089 Uiso 1 1 calc GR . . . .
C43 C 0.0315(4) 0.5982(2) 0.21010(17) 0.0537(7) Uani 1 1 d . . . . .
H43A H 0.018123 0.671143 0.203117 0.081 Uiso 1 1 calc GR . . . .
H43B H -0.069341 0.588074 0.236177 0.081 Uiso 1 1 calc GR . . . .
H43C H 0.047097 0.566676 0.167039 0.081 Uiso 1 1 calc GR . . . .
C12 C 0.2386(4) 0.9118(2) 0.28574(16) 0.0525(7) Uani 1 1 d . . . . .
H12 H 0.251880 0.978112 0.280041 0.063 Uiso 1 1 calc R . . . .
C36 C 0.5251(4) 0.3596(2) 0.45261(17) 0.0553(7) Uani 1 1 d . . . . .
H36 H 0.532994 0.418866 0.471754 0.066 Uiso 1 1 calc R . . . .
C46 C 0.7374(4) 0.8808(2) 0.14707(17) 0.0547(7) Uani 1 1 d . . . . .
H46 H 0.843841 0.885719 0.155884 0.066 Uiso 1 1 calc R . . . .
C37 C 0.4518(4) 0.2929(3) 0.49268(17) 0.0576(8) Uani 1 1 d . . . . .
C47 C 0.6970(4) 0.8938(2) 0.08102(17) 0.0539(7) Uani 1 1 d . . . . .
C27 C 0.2322(4) 0.2892(3) 0.06350(17) 0.0563(7) Uani 1 1 d . . . . .
H27 H 0.123415 0.279299 0.068266 0.068 Uiso 1 1 calc R . . . .
C6 C 0.1191(4) 0.4542(3) 0.37631(17) 0.0542(7) Uani 1 1 d . . . . .
H6 H 0.075388 0.430033 0.417452 0.065 Uiso 1 1 calc R . . . .
C49 C 0.4206(4) 0.8660(2) 0.12085(16) 0.0514(7) Uani 1 1 d . . . . .
C22 C 0.7970(4) 0.1395(2) 0.27422(17) 0.0558(7) Uani 1 1 d . . . . .
H22 H 0.857913 0.110104 0.310776 0.067 Uiso 1 1 calc R . . . .
C20 C 0.7619(4) 0.1407(2) 0.15611(17) 0.0570(8) Uani 1 1 d . . . . .
H20 H 0.798314 0.111149 0.113982 0.068 Uiso 1 1 calc R . . . .
C41 C 0.4976(5) 0.0826(3) 0.36909(19) 0.0615(8) Uani 1 1 d . . . . .
H41A H 0.476471 0.093003 0.322310 0.092 Uiso 1 1 calc GR . . . .
H41B H 0.406625 0.060451 0.394747 0.092 Uiso 1 1 calc GR . . . .
H41C H 0.605303 0.030374 0.373038 0.092 Uiso 1 1 calc GR . . . .
C21 C 0.8545(4) 0.1005(3) 0.21099(18) 0.0596(8) Uani 1 1 d . . . . .
H21 H 0.956223 0.046843 0.204746 0.072 Uiso 1 1 calc R . . . .
C54 C 0.1179(4) 0.2894(3) 0.32828(19) 0.0617(8) Uani 1 1 d . . . . .
H54A H 0.039403 0.288364 0.296295 0.093 Uiso 1 1 calc GR . . . .
H54B H 0.068330 0.277725 0.373289 0.093 Uiso 1 1 calc GR . . . .
H54C H 0.223886 0.235925 0.318345 0.093 Uiso 1 1 calc GR . . . .
C56 C 0.8292(4) 0.0101(3) 0.49658(18) 0.0630(8) Uani 1 1 d . . . . .
H56 H 0.713588 0.016341 0.494303 0.076 Uiso 1 1 calc R . . . .
C57 C 1.0622(4) 0.0840(3) 0.48315(18) 0.0616(8) Uani 1 1 d . . . . .
H57 H 1.104810 0.140360 0.471768 0.074 Uiso 1 1 calc R . . . .
C55 C 0.1411(4) 0.5998(3) 0.44275(16) 0.0605(8) Uani 1 1 d . . . . .
H55A H 0.198946 0.652753 0.438124 0.091 Uiso 1 1 calc GR . . . .
H55B H 0.197445 0.545152 0.472873 0.091 Uiso 1 1 calc GR . . . .
H55C H 0.023577 0.628979 0.460841 0.091 Uiso 1 1 calc GR . . . .
C58 C 0.8897(4) 0.0939(3) 0.47985(17) 0.0600(8) Uani 1 1 d . . . . .
H58 H 0.815843 0.156921 0.466409 0.072 Uiso 1 1 calc R . . . .
C33 C 0.7316(4) 0.3354(3) 0.03888(18) 0.0603(8) Uani 1 1 d . . . . .
H33A H 0.771583 0.339426 0.081783 0.091 Uiso 1 1 calc GR . . . .
H33B H 0.725887 0.398659 0.012821 0.091 Uiso 1 1 calc GR . . . .
H33C H 0.809556 0.278148 0.014718 0.091 Uiso 1 1 calc GR . . . .
C32 C 0.2916(5) 0.1716(3) 0.16532(18) 0.0660(9) Uani 1 1 d . . . . .
H32A H 0.340752 0.101735 0.150685 0.099 Uiso 1 1 calc GR . . . .
H32B H 0.168503 0.187236 0.171646 0.099 Uiso 1 1 calc GR . . . .
H32C H 0.333172 0.178766 0.207346 0.099 Uiso 1 1 calc GR . . . .
C51 C 0.2492(4) 0.8585(3) 0.10408(18) 0.0623(8) Uani 1 1 d . . . . .
H51A H 0.236475 0.791714 0.119060 0.093 Uiso 1 1 calc GR . . . .
H51B H 0.244183 0.867092 0.055972 0.093 Uiso 1 1 calc GR . . . .
H51C H 0.157969 0.911786 0.126551 0.093 Uiso 1 1 calc GR . . . .
C31 C 0.1583(4) 0.3877(3) -0.04637(18) 0.0647(9) Uani 1 1 d . . . . .
H31A H 0.164917 0.455551 -0.061863 0.097 Uiso 1 1 calc GR . . . .
H31B H 0.042447 0.391813 -0.028166 0.097 Uiso 1 1 calc GR . . . .
H31C H 0.191867 0.341872 -0.083661 0.097 Uiso 1 1 calc GR . . . .
C52 C 0.8235(4) 0.9146(3) 0.02420(19) 0.0646(9) Uani 1 1 d . . . . .
H52A H 0.925776 0.856764 0.021248 0.097 Uiso 1 1 calc GR . . . .
H52B H 0.852490 0.976132 0.032963 0.097 Uiso 1 1 calc GR . . . .
H52C H 0.772970 0.924010 -0.017779 0.097 Uiso 1 1 calc GR . . . .
C50 C 0.6805(4) 0.8416(3) 0.27128(18) 0.0625(8) Uani 1 1 d . . . . .
H50A H 0.590437 0.881132 0.302735 0.094 Uiso 1 1 calc GR . . . .
H50B H 0.782719 0.862483 0.272478 0.094 Uiso 1 1 calc GR . . . .
H50C H 0.703711 0.769148 0.283536 0.094 Uiso 1 1 calc GR . . . .
B18 B 0.4231(4) 0.3802(3) 0.22993(17) 0.0462(7) Uani 1 1 d . . . . .
C42 C 0.3891(6) 0.3129(4) 0.5663(2) 0.0777(11) Uani 1 1 d . . . . .
H42A H 0.325059 0.265622 0.583564 0.117 Uiso 1 1 calc GR . . . .
H42B H 0.316400 0.382891 0.570687 0.117 Uiso 1 1 calc GR . . . .
H42C H 0.485855 0.302903 0.591671 0.117 Uiso 1 1 calc GR . . . .
B15 B 0.4243(4) 0.6366(3) 0.21458(17) 0.0472(7) Uani 1 1 d . . . . .

loop_
_atom_site_aniso_label
_atom_site_aniso_U_11
_atom_site_aniso_U_22
_atom_site_aniso_U_33
_atom_site_aniso_U_23
_atom_site_aniso_U_13
_atom_site_aniso_U_12
O16 0.0373(11) 0.0481(11) 0.0652(12) -0.0064(9) 0.0012(9) -0.0112(8)
O53 0.0356(12) 0.0528(12) 0.0799(15) -0.0066(10) 0.0035(10) -0.0084(9)
N2 0.0369(13) 0.0422(12) 0.0556(13) -0.0056(10) -0.0016(10) -0.0053(10)
N1 0.0328(12) 0.0436(12) 0.0578(13) -0.0037(10) -0.0038(10) -0.0028(9)
C8 0.0295(14) 0.0540(16) 0.0570(16) -0.0047(13) -0.0064(11) -0.0046(12)
C9 0.0357(15) 0.0524(16) 0.0546(16) -0.0038(12) -0.0082(12) -0.0079(12)
C44 0.0410(16) 0.0398(14) 0.0629(17) -0.0038(12) -0.0038(13) -0.0088(11)
C24 0.0324(14) 0.0454(14) 0.0618(17) -0.0036(12) -0.0086(12) -0.0106(11)
C3 0.0315(14) 0.0522(16) 0.0542(16) -0.0026(12) -0.0049(11) -0.0092(12)
C35 0.0374(16) 0.0481(15) 0.0641(18) -0.0027(13) -0.0130(13) -0.0057(12)
C5 0.0316(15) 0.0532(16) 0.0663(18) 0.0020(14) -0.0066(12) -0.0079(12)
C14 0.0342(15) 0.0504(15) 0.0543(16) -0.0031(12) -0.0051(12) -0.0077(12)
C10 0.0414(16) 0.0592(18) 0.0531(16) -0.0055(13) -0.0037(12) -0.0090(13)
C19 0.0407(16) 0.0479(15) 0.0609(17) -0.0057(13) -0.0074(13) -0.0115(12)
C13 0.0387(16) 0.0496(15) 0.0586(17) -0.0028(13) -0.0075(12) -0.0098(12)
C4 0.0320(15) 0.0518(16) 0.0590(16) -0.0018(13) -0.0106(12) -0.0084(12)
C17 0.0353(16) 0.0520(16) 0.0584(17) -0.0043(13) 0.0002(12) -0.0109(13)
C7 0.0325(15) 0.0589(17) 0.0572(17) -0.0010(13) -0.0039(12) -0.0069(12)
C34 0.0332(15) 0.0503(16) 0.0630(17) -0.0016(13) -0.0138(12) -0.0040(12)
C25 0.0420(16) 0.0465(15) 0.0567(16) -0.0071(12) -0.0069(12) -0.0084(12)
C39 0.0388(16) 0.0516(16) 0.0639(18) 0.0013(13) -0.0138(13) -0.0078(12)
C23 0.0336(15) 0.0471(15) 0.0623(17) -0.0058(12) -0.0080(12) -0.0093(12)
C26 0.0442(17) 0.0535(16) 0.0571(16) -0.0074(13) -0.0061(13) -0.0145(13)
C29 0.0459(17) 0.0587(18) 0.0559(17) -0.0008(13) -0.0037(13) -0.0131(14)
C45 0.0418(16) 0.0466(15) 0.0655(18) -0.0047(13) -0.0093(13) -0.0089(12)
C48 0.0426(17) 0.0561(17) 0.0614(18) -0.0008(14) -0.0066(13) -0.0084(13)
C30 0.0396(16) 0.0515(16) 0.0607(17) -0.0096(13) -0.0021(13) -0.0110(12)
C28 0.0431(17) 0.0574(17) 0.0598(17) -0.0070(14) -0.0052(13) -0.0115(13)
C11 0.0468(18) 0.0508(16) 0.0639(18) -0.0099(14) -0.0074(14) -0.0029(13)
C38 0.0411(17) 0.0606(18) 0.0628(18) 0.0026(14) -0.0102(13) -0.0100(14)
C40 0.0536(19) 0.0554(18) 0.071(2) -0.0056(15) -0.0168(15) -0.0150(14)
C43 0.0388(16) 0.0553(17) 0.0654(18) -0.0052(14) -0.0133(13) -0.0076(13)
C12 0.0451(17) 0.0467(15) 0.0625(18) -0.0058(13) -0.0067(13) -0.0070(13)
C36 0.0454(17) 0.0534(17) 0.0654(19) -0.0113(14) -0.0154(14) -0.0058(13)
C46 0.0397(17) 0.0537(17) 0.072(2) -0.0046(14) -0.0067(14) -0.0140(13)
C37 0.0441(18) 0.0607(19) 0.0646(19) -0.0040(15) -0.0125(14) -0.0067(14)
C47 0.0436(17) 0.0468(15) 0.0687(19) -0.0034(13) -0.0017(14) -0.0105(13)
C27 0.0416(17) 0.0656(19) 0.0649(18) -0.0078(15) -0.0071(14) -0.0189(14)
C6 0.0365(16) 0.0610(18) 0.0626(18) 0.0047(14) -0.0036(13) -0.0124(13)
C49 0.0417(16) 0.0488(16) 0.0625(18) -0.0028(13) -0.0055(13) -0.0109(12)
C22 0.0433(17) 0.0523(17) 0.0689(19) -0.0038(14) -0.0137(14) -0.0062(13)
C20 0.0499(19) 0.0526(17) 0.0653(19) -0.0121(14) -0.0051(14) -0.0083(14)
C41 0.059(2) 0.0563(18) 0.070(2) -0.0013(15) -0.0095(16) -0.0166(15)
C21 0.0453(18) 0.0537(17) 0.075(2) -0.0079(15) -0.0103(15) -0.0039(14)
C54 0.0507(19) 0.0568(18) 0.077(2) 0.0013(15) -0.0039(16) -0.0162(15)
C56 0.0444(18) 0.070(2) 0.072(2) 0.0034(16) -0.0100(15) -0.0110(15)
C57 0.051(2) 0.0623(19) 0.070(2) 0.0059(15) -0.0093(15) -0.0154(15)
C55 0.0523(19) 0.071(2) 0.0559(17) -0.0022(15) -0.0046(14) -0.0142(15)
C58 0.0482(19) 0.0583(18) 0.0661(19) 0.0013(15) -0.0077(14) -0.0038(14)
C33 0.0434(18) 0.070(2) 0.068(2) -0.0072(16) -0.0019(14) -0.0179(15)
C32 0.065(2) 0.075(2) 0.068(2) 0.0020(17) -0.0133(16) -0.0341(18)
C51 0.0445(18) 0.078(2) 0.0668(19) -0.0016(16) -0.0102(14) -0.0194(16)
C31 0.0484(19) 0.079(2) 0.068(2) 0.0032(17) -0.0121(15) -0.0191(16)
C52 0.0480(19) 0.069(2) 0.076(2) -0.0029(17) 0.0021(16) -0.0189(16)
C50 0.0496(19) 0.070(2) 0.067(2) -0.0064(16) -0.0105(15) -0.0135(16)
B18 0.0406(18) 0.0469(17) 0.0513(17) -0.0073(13) -0.0061(13) -0.0111(13)
C42 0.078(3) 0.089(3) 0.065(2) -0.0129(19) -0.0064(19) -0.020(2)
B15 0.0394(18) 0.0492(17) 0.0509(17) 0.0004(14) -0.0033(13) -0.0106(14)

loop_
_atom_type_symbol
_atom_type_description
_atom_type_scat_dispersion_real
_atom_type_scat_dispersion_imag
_atom_type_scat_source
C C 0.0181 0.0091 'International Tables Vol C Tables 4.2.6.8 and 6.1.1.4'
H H 0.0000 0.0000 'International Tables Vol C Tables 4.2.6.8 and 6.1.1.4'
B B 0.0090 0.0039 'International Tables Vol C Tables 4.2.6.8 and 6.1.1.4'
N N 0.0311 0.0180 'International Tables Vol C Tables 4.2.6.8 and 6.1.1.4'
O O 0.0492 0.0322 'International Tables Vol C Tables 4.2.6.8 and 6.1.1.4'

loop_
_geom_angle_atom_site_label_1
_geom_angle_atom_site_label_2
_geom_angle_atom_site_label_3
_geom_angle
_geom_angle_site_symmetry_1
_geom_angle_site_symmetry_3
_geom_angle_publ_flag
C17 O16 B15 108.5(2) . . ?
N1 N2 C3 111.8(2) . . ?
B15 N2 N1 107.4(2) . . ?
B15 N2 C3 126.2(2) . . ?
C17 N1 N2 106.5(2) . . ?
C17 N1 B18 134.5(2) . . ?
B18 N1 N2 112.4(2) . . ?
C9 C8 C3 115.4(3) . . ?
C7 C8 C9 125.2(3) . . ?
C7 C8 C3 119.4(3) . . ?
C14 C9 C8 120.5(3) . . ?
C10 C9 C8 122.6(3) . . ?
C10 C9 C14 116.9(3) . . ?
C45 C44 C13 119.8(3) . . ?
C49 C44 C13 119.8(3) . . ?
C49 C44 C45 120.3(3) . . ?
C19 C24 B18 116.6(3) . . ?
C23 C24 C19 120.0(3) . . ?
C23 C24 B18 122.9(3) . . ?
N2 C3 C8 105.4(2) . . ?
N2 C3 C4 103.6(2) . . ?
N2 C3 C43 109.6(2) . . ?
C8 C3 C4 115.7(2) . . ?
C43 C3 C8 110.7(2) . . ?
C43 C3 C4 111.3(2) . . ?
C34 C35 C40 122.5(3) . . ?
C36 C35 C34 118.7(3) . . ?
C36 C35 C40 118.8(3) . . ?
C6 C5 C4 119.6(3) . . ?
C6 C5 C54 122.4(3) . . ?
C54 C5 C4 118.0(3) . . ?
C9 C14 B15 111.9(3) . . ?
C13 C14 C9 121.2(3) . . ?
C13 C14 B15 126.9(3) . . ?
C11 C10 C9 121.7(3) . . ?
C24 C19 C25 119.2(3) . . ?
C20 C19 C24 119.3(3) . . ?
C20 C19 C25 121.3(3) . . ?
C14 C13 C44 119.5(3) . . ?
C12 C13 C44 120.6(3) . . ?
C12 C13 C14 119.9(3) . . ?
C3 C4 B18 105.5(2) . . ?
C5 C4 C3 113.4(2) . . ?
C5 C4 B18 119.8(2) . . ?
O16 C17 N1 108.4(2) . . ?
O53 C17 O16 124.2(3) . . ?
O53 C17 N1 127.4(3) . . ?
C8 C7 C6 120.2(3) . . ?
C8 C7 C55 125.0(3) . . ?
C6 C7 C55 114.7(3) . . ?
C35 C34 C23 123.3(3) . . ?
C39 C34 C35 119.4(3) . . ?
C39 C34 C23 117.3(3) . . ?
C26 C25 C19 118.3(3) . . ?
C30 C25 C19 122.4(3) . . ?
C30 C25 C26 119.3(3) . . ?
C34 C39 C41 122.0(3) . . ?
C38 C39 C34 119.4(3) . . ?
C38 C39 C41 118.6(3) . . ?
C24 C23 C34 123.2(3) . . ?
C24 C23 C22 118.7(3) . . ?
C22 C23 C34 117.9(3) . . ?
C25 C26 C32 122.1(3) . . ?
C27 C26 C25 119.0(3) . . ?
C27 C26 C32 118.7(3) . . ?
C28 C29 C30 122.4(3) . . ?
C44 C45 C50 121.7(3) . . ?
C46 C45 C44 118.2(3) . . ?
C46 C45 C50 120.1(3) . . ?
C47 C48 C49 121.7(3) . . ?
C25 C30 C33 122.2(3) . . ?
C29 C30 C25 119.0(3) . . ?
C29 C30 C33 118.7(3) . . ?
C29 C28 C31 121.3(3) . . ?
C27 C28 C29 117.2(3) . . ?
C27 C28 C31 121.3(3) . . ?
C10 C11 C12 120.9(3) . . ?
C39 C38 C37 122.1(3) . . ?
C13 C12 C11 119.5(3) . . ?
C37 C36 C35 122.9(3) . . ?
C47 C46 C45 122.6(3) . . ?
C38 C37 C42 121.0(3) . . ?
C36 C37 C38 117.4(3) . . ?
C36 C37 C42 121.5(3) . . ?
C48 C47 C52 121.3(3) . . ?
C46 C47 C48 118.0(3) . . ?
C46 C47 C52 120.6(3) . . ?
C28 C27 C26 122.9(3) . . ?
C5 C6 C7 124.8(3) . . ?
C44 C49 C48 119.1(3) . . ?
C44 C49 C51 121.7(3) . . ?
C48 C49 C51 119.2(3) . . ?
C21 C22 C23 120.8(3) . . ?
C21 C20 C19 120.2(3) . . ?
C22 C21 C20 120.5(3) . . ?
C58 C56 C57 120.8(3) . 2_756 ?
C56 C57 C58 119.9(3) 2_756 . ?
C56 C58 C57 119.3(3) . . ?
N1 B18 C24 117.0(3) . . ?
N1 B18 C4 105.2(2) . . ?
C24 B18 C4 137.7(3) . . ?
O16 B15 C14 132.2(3) . . ?
N2 B15 O16 107.7(3) . . ?
N2 B15 C14 118.1(3) . . ?

loop_
_geom_bond_atom_site_label_1
_geom_bond_atom_site_label_2
_geom_bond_distance
_geom_bond_site_symmetry_2
_geom_bond_publ_flag
O16 C17 1.373(4) . ?
O16 B15 1.409(4) . ?
O53 C17 1.195(4) . ?
N2 N1 1.429(3) . ?
N2 C3 1.480(4) . ?
N2 B15 1.381(4) . ?
N1 C17 1.408(4) . ?
N1 B18 1.412(4) . ?
C8 C9 1.492(4) . ?
C8 C3 1.535(4) . ?
C8 C7 1.349(4) . ?
C9 C14 1.431(4) . ?
C9 C10 1.396(4) . ?
C44 C13 1.504(4) . ?
C44 C45 1.407(4) . ?
C44 C49 1.393(4) . ?
C24 C19 1.412(4) . ?
C24 C23 1.405(4) . ?
C24 B18 1.585(4) . ?
C3 C4 1.564(4) . ?
C3 C43 1.526(4) . ?
C35 C34 1.408(4) . ?
C35 C40 1.500(5) . ?
C35 C36 1.388(5) . ?
C5 C4 1.506(4) . ?
C5 C6 1.336(5) . ?
C5 C54 1.493(4) . ?
C14 C13 1.392(4) . ?
C14 B15 1.539(4) . ?
C10 C11 1.376(5) . ?
C19 C25 1.499(4) . ?
C19 C20 1.393(4) . ?
C13 C12 1.389(4) . ?
C4 B18 1.601(4) . ?
C7 C6 1.460(5) . ?
C7 C55 1.510(5) . ?
C34 C39 1.406(4) . ?
C34 C23 1.501(4) . ?
C25 C26 1.410(4) . ?
C25 C30 1.407(4) . ?
C39 C38 1.388(5) . ?
C39 C41 1.505(5) . ?
C23 C22 1.407(4) . ?
C26 C27 1.388(4) . ?
C26 C32 1.505(5) . ?
C29 C30 1.397(4) . ?
C29 C28 1.389(5) . ?
C45 C46 1.391(5) . ?
C45 C50 1.503(5) . ?
C48 C47 1.387(5) . ?
C48 C49 1.395(5) . ?
C30 C33 1.503(4) . ?
C28 C27 1.386(5) . ?
C28 C31 1.505(5) . ?
C11 C12 1.393(5) . ?
C38 C37 1.389(5) . ?
C36 C37 1.382(5) . ?
C46 C47 1.380(5) . ?
C37 C42 1.508(5) . ?
C47 C52 1.508(5) . ?
C49 C51 1.512(4) . ?
C22 C21 1.371(5) . ?
C20 C21 1.391(5) . ?
C56 C57 1.384(5) 2_756 ?
C56 C58 1.369(5) . ?
C57 C58 1.386(5) . ?
